data_7201411
loop_
_publ_author_name
'Ali, Mahammad'
'Dutta, Daipayan'
'Biswas, Surajit'
'Marek, Jaromir'
'Jana, Atish Dipankar'

_publ_section_title
;
 The first crystallographic observation of up to the third hydration
 layer of Cu(II) ion in an unusual &#x2018;water-cation layer&#x2019;
 templated by an Anderson polyoxometallate
;
_journal_issue 12
_journal_name_full CrystEngComm
_journal_page_first 2608
_journal_paper_doi 10.1039/b910732k
_journal_volume 11
_journal_year 2009
_chemical_formula_moiety '2(C36 H24 Cu N6), Mo6 O24 Te, Cu H12 O6, 27(H2 O) '
_chemical_formula_sum 'C72 H114 Cu3 Mo6 N12 O57 Te'
_chemical_formula_weight 2953.61
_chemical_name_systematic
;
?
;
_space_group_IT_number 163
_symmetry_cell_setting hexagonal
_symmetry_space_group_name_Hall '-P 3 2c'
_symmetry_space_group_name_H-M 'P -3 1 c'
_atom_sites_solution_hydrogens geom
_atom_sites_solution_primary direct
_atom_sites_solution_secondary difmap
_audit_creation_method SHELXL-97
_cell_angle_alpha 90.00
_cell_angle_beta 90.00
_cell_angle_gamma 120.00
_cell_formula_units_Z 2
_cell_length_a 17.2848(6)
_cell_length_b 17.2848(6)
_cell_length_c 19.2560(11)
_cell_measurement_reflns_used 25262
_cell_measurement_temperature 120(2)
_cell_measurement_theta_max 32.1316
_cell_measurement_theta_min 2.7176
_cell_volume 4982.2(4)
_computing_structure_refinement 'SHELXL-97 (Sheldrick, 1997)'
_computing_structure_solution 'SHELXS-97 (Sheldrick, 1990)'
_diffrn_ambient_temperature 120(2)
_diffrn_detector_area_resol_mean 8.4353
_diffrn_measured_fraction_theta_full 0.998
_diffrn_measured_fraction_theta_max 0.998
_diffrn_measurement_device_type 'KUMA KM4 + CCD'
_diffrn_measurement_method 'rotation method, \w--scan'
_diffrn_radiation_monochromator graphite
_diffrn_radiation_source 'Enhance (Mo) X-ray Source'
_diffrn_radiation_type MoK\a
_diffrn_radiation_wavelength 0.71073
_diffrn_reflns_av_R_equivalents 0.0194
_diffrn_reflns_av_sigmaI/netI 0.0079
_diffrn_reflns_limit_h_max 20
_diffrn_reflns_limit_h_min -20
_diffrn_reflns_limit_k_max 20
_diffrn_reflns_limit_k_min -20
_diffrn_reflns_limit_l_max 22
_diffrn_reflns_limit_l_min -20
_diffrn_reflns_number 37123
_diffrn_reflns_theta_full 25.03
_diffrn_reflns_theta_max 25.03
_diffrn_reflns_theta_min 2.72
_exptl_absorpt_coefficient_mu 1.754
_exptl_absorpt_correction_T_max 1.04437
_exptl_absorpt_correction_T_min 0.94010
_exptl_absorpt_correction_type multi-scan
_exptl_absorpt_process_details
;
CrysAlis RED, Oxford Diffraction Ltd.,
Version 1.171.29.9 (release 23-03-2006 CrysAlis171 .NET)
(compiled Mar 23 2006,23:39:28)
Empirical absorption correction using spherical harmonics,
implemented in SCALE3 ABSPACK scaling algorithm.
;
_exptl_crystal_colour green
_exptl_crystal_density_diffrn 1.969
_exptl_crystal_density_method 'not measured'
_exptl_crystal_description prism
_exptl_crystal_F_000 2954
_exptl_crystal_size_max 0.30
_exptl_crystal_size_mid 0.30
_exptl_crystal_size_min 0.20
_refine_diff_density_max 2.645
_refine_diff_density_min -3.151
_refine_diff_density_rms 0.143
_refine_ls_extinction_method none
_refine_ls_goodness_of_fit_ref 1.152
_refine_ls_hydrogen_treatment mixed
_refine_ls_matrix_type full
_refine_ls_number_parameters 266
_refine_ls_number_reflns 2951
_refine_ls_number_restraints 23
_refine_ls_restrained_S_all 1.162
_refine_ls_R_factor_all 0.0640
_refine_ls_R_factor_gt 0.0554
_refine_ls_shift/su_max 0.002
_refine_ls_shift/su_mean 0.000
_refine_ls_structure_factor_coef Fsqd
_refine_ls_weighting_details 'calc w=1/[\s^2^(Fo^2^)+(0.0400P)^2^+45.0000P] where P=(Fo^2^+2Fc^2^)/3'
_refine_ls_weighting_scheme calc
_refine_ls_wR_factor_gt 0.1312
_refine_ls_wR_factor_ref 0.1351
_reflns_number_gt 2580
_reflns_number_total 2951
_reflns_threshold_expression >2sigma(I)
_cod_data_source_file b910732k.txt
_cod_data_source_block in72
_cod_database_code 7201411

loop_
_symmetry_equiv_pos_as_xyz
'x, y, z'
'-y, x-y, z'
'-x+y, -x, z'
'-y, -x, -z+1/2'
'-x+y, y, -z+1/2'
'x, x-y, -z+1/2'
'-x, -y, -z'
'y, -x+y, -z'
'x-y, x, -z'
'y, x, z-1/2'
'x-y, -y, z-1/2'
'-x, -x+y, z-1/2'

loop_
_atom_site_label
_atom_site_type_symbol
_atom_site_fract_x
_atom_site_fract_y
_atom_site_fract_z
_atom_site_U_iso_or_equiv
_atom_site_adp_type
_atom_site_occupancy
_atom_site_symmetry_multiplicity
_atom_site_calc_flag
_atom_site_refinement_flags
_atom_site_disorder_assembly
_atom_site_disorder_group
Te Te 0.0000 0.0000 0.5000 0.02374(15) Uani 1 6 d S . .
Mo Mo 0.14285(2) 0.21653(2) 0.50397(2) 0.03205(11) Uani 1 1 d . . .
Cu1 Cu 0.3333 0.6667 0.45534(6) 0.0720(4) Uani 1 3 d S . .
Cu2 Cu 0.0000 0.0000 0.2500 0.0418(4) Uani 1 6 d S . .
O7 O 0.20505(19) 0.1671(2) 0.45226(17) 0.0353(8) Uani 1 1 d . . .
O8 O 0.02193(17) 0.10333(18) 0.44658(16) 0.0299(7) Uani 1 1 d D . .
O9 O 0.2148(2) 0.2674(2) 0.57181(19) 0.0444(10) Uani 1 1 d . . .
O10 O 0.1654(2) 0.2991(2) 0.44508(19) 0.0476(10) Uani 1 1 d D . .
N1 N 0.2315(4) 0.5541(4) 0.5095(3) 0.0771(17) Uani 1 1 d . . .
C2 C 0.2381(5) 0.5153(5) 0.5680(4) 0.087(2) Uani 1 1 d . . .
H2 H 0.2935 0.5419 0.5920 0.104 Uiso 1 1 calc R . .
C3 C 0.1659(5) 0.4367(4) 0.5946(4) 0.081(2) Uani 1 1 d . . .
H3 H 0.1732 0.4103 0.6355 0.097 Uiso 1 1 calc R . .
C4 C 0.0863(5) 0.3989(4) 0.5622(4) 0.076(2) Uani 1 1 d . . .
H4 H 0.0376 0.3463 0.5810 0.091 Uiso 1 1 calc R . .
C5 C 0.0742(5) 0.4354(4) 0.5020(3) 0.0689(18) Uani 1 1 d . . .
C6 C 0.1503(5) 0.5150(4) 0.4768(3) 0.0694(18) Uani 1 1 d . . .
C7 C 0.1415(5) 0.5586(4) 0.4169(3) 0.0681(18) Uani 1 1 d . . .
C8 C 0.0582(5) 0.5230(4) 0.3839(3) 0.0711(18) Uani 1 1 d . . .
C9 C 0.0533(5) 0.5723(5) 0.3284(3) 0.081(2) Uani 1 1 d . . .
H9 H -0.0016 0.5513 0.3044 0.097 Uiso 1 1 calc R . .
C10 C 0.1252(5) 0.6492(5) 0.3087(3) 0.085(2) Uani 1 1 d . . .
H10 H 0.1207 0.6830 0.2716 0.101 Uiso 1 1 calc R . .
C11 C 0.2066(5) 0.6793(5) 0.3429(4) 0.087(2) Uani 1 1 d . . .
H11 H 0.2574 0.7329 0.3276 0.105 Uiso 1 1 calc R . .
N12 N 0.2155(4) 0.6353(4) 0.3963(3) 0.0758(17) Uani 1 1 d . . .
C13 C -0.0083(5) 0.4010(4) 0.4650(4) 0.074(2) Uani 1 1 d . . .
H13 H -0.0587 0.3473 0.4806 0.089 Uiso 1 1 calc R . .
C14 C -0.0163(5) 0.4420(4) 0.4095(4) 0.076(2) Uani 1 1 d . . .
H14 H -0.0722 0.4173 0.3864 0.091 Uiso 1 1 calc R . .
O1 O -0.0964(3) -0.0990(3) 0.30866(19) 0.0583(11) Uani 1 1 d D . .
H1W H -0.104(3) -0.097(3) 0.3556(7) 0.070 Uiso 1 1 d D . .
H1V H -0.1553(8) -0.110(2) 0.3012(15) 0.070 Uiso 1 1 d D . .
O2 O 0.1152(4) 0.3454(4) 0.3233(3) 0.108(2) Uani 1 1 d D . .
H2V H 0.1366(17) 0.333(2) 0.3636(12) 0.130 Uiso 1 1 d D . .
H2W H 0.0540(9) 0.322(6) 0.311(4) 0.38(11) Uiso 1 1 d D . .
O4 O 0.11770(19) 0.2354(4) 0.2500 0.0519(14) Uani 1 2 d SD . .
H4W H 0.1161(18) 0.2696(12) 0.2856(13) 0.062 Uiso 1 1 d D . .
O6 O 0.2228(4) 0.1885(4) 0.3133(3) 0.109(3) Uani 1 1 d D . .
H6V H 0.183(3) 0.1247(10) 0.309(5) 0.131 Uiso 1 1 d D . .
H6W H 0.1831(9) 0.2031(15) 0.295(2) 0.131 Uiso 1 1 d D . .
O5 O 0.3434(3) 0.2781(4) 0.2117(2) 0.0915(19) Uani 1 1 d D . .
H5W H 0.3070(16) 0.243(3) 0.2467(12) 0.110 Uiso 1 1 d D . .
H5V H 0.318(3) 0.252(3) 0.1691(9) 0.110 Uiso 1 1 d D . .
O3 O 0.5238(3) 0.3391(4) 0.2213(3) 0.102(2) Uani 1 1 d D . .
H3V H 0.573(2) 0.385(3) 0.242(3) 0.122 Uiso 0.50 1 d PD . .
H3W H 0.4635(8) 0.322(3) 0.223(4) 0.122 Uiso 1 1 d D . .
H3X H 0.5286(16) 0.2929(11) 0.240(3) 0.122 Uiso 0.50 1 d PD . .

loop_
_atom_site_aniso_label
_atom_site_aniso_U_11
_atom_site_aniso_U_22
_atom_site_aniso_U_33
_atom_site_aniso_U_23
_atom_site_aniso_U_13
_atom_site_aniso_U_12
Te 0.01847(18) 0.01847(18) 0.0343(3) 0.000 0.000 0.00924(9)
Mo 0.02934(17) 0.02088(16) 0.0392(2) 0.00098(14) 0.00176(15) 0.00753(13)
Cu1 0.0936(6) 0.0936(6) 0.0289(6) 0.000 0.000 0.0468(3)
Cu2 0.0472(5) 0.0472(5) 0.0311(7) 0.000 0.000 0.0236(3)
O7 0.0254(13) 0.0313(14) 0.0429(18) 0.0028(13) 0.0037(13) 0.0094(11)
O8 0.0272(12) 0.0226(11) 0.0407(17) 0.0038(11) 0.0012(12) 0.0132(10)
O9 0.0347(16) 0.0302(16) 0.051(2) -0.0026(15) -0.0017(15) 0.0030(13)
O10 0.0513(18) 0.0317(15) 0.054(2) 0.0092(15) 0.0072(17) 0.0164(13)
N1 0.119(4) 0.085(3) 0.048(3) 0.004(2) -0.003(3) 0.067(3)
C2 0.133(5) 0.100(4) 0.058(4) -0.010(3) -0.021(4) 0.081(3)
C3 0.145(5) 0.066(3) 0.058(4) -0.001(3) -0.004(4) 0.072(3)
C4 0.125(4) 0.047(3) 0.069(4) -0.016(3) -0.012(4) 0.053(3)
C5 0.122(4) 0.045(2) 0.057(3) -0.009(2) 0.001(3) 0.055(2)
C6 0.116(4) 0.070(3) 0.045(3) -0.021(2) -0.017(3) 0.063(3)
C7 0.109(4) 0.070(3) 0.043(3) -0.006(3) 0.005(3) 0.058(3)
C8 0.110(4) 0.080(3) 0.045(3) -0.029(3) -0.014(3) 0.064(3)
C9 0.120(4) 0.101(4) 0.040(3) -0.020(3) -0.009(3) 0.070(3)
C10 0.128(5) 0.112(5) 0.034(3) 0.001(3) -0.004(3) 0.076(4)
C11 0.119(5) 0.109(5) 0.050(4) 0.018(3) 0.012(4) 0.070(4)
N12 0.109(3) 0.095(3) 0.040(3) 0.004(2) 0.000(3) 0.064(3)
C13 0.106(4) 0.048(3) 0.083(4) -0.026(3) -0.018(4) 0.050(3)
C14 0.112(4) 0.059(3) 0.069(4) -0.033(3) -0.022(4) 0.053(3)
O1 0.079(2) 0.064(2) 0.0371(19) -0.0057(16) -0.0096(18) 0.0398(17)
O2 0.122(4) 0.138(4) 0.071(3) 0.022(3) -0.015(3) 0.070(3)
O4 0.059(2) 0.062(3) 0.036(3) 0.000 0.007(2) 0.0309(17)
O6 0.094(4) 0.111(4) 0.050(3) 0.004(3) 0.000(3) -0.002(3)
O5 0.085(3) 0.094(4) 0.067(3) -0.005(3) 0.003(3) 0.024(3)
O3 0.089(3) 0.111(4) 0.090(4) 0.022(3) 0.000(3) 0.039(3)

loop_
_atom_type_symbol
_atom_type_description
_atom_type_scat_dispersion_real
_atom_type_scat_dispersion_imag
_atom_type_scat_source
C C 0.0033 0.0016 'International Tables Vol C Tables 4.2.6.8 and 6.1.1.4'
O O 0.0106 0.0060 'International Tables Vol C Tables 4.2.6.8 and 6.1.1.4'
N N 0.0061 0.0033 'International Tables Vol C Tables 4.2.6.8 and 6.1.1.4'
H H 0.0000 0.0000 'International Tables Vol C Tables 4.2.6.8 and 6.1.1.4'
Mo Mo -1.6832 0.6857 'International Tables Vol C Tables 4.2.6.8 and 6.1.1.4'
Te Te -0.5308 1.6751 'International Tables Vol C Tables 4.2.6.8 and 6.1.1.4'
Cu Cu 0.3201 1.2651 'International Tables Vol C Tables 4.2.6.8 and 6.1.1.4'

loop_
_geom_angle_atom_site_label_1
_geom_angle_atom_site_label_2
_geom_angle_atom_site_label_3
_geom_angle
_geom_angle_site_symmetry_1
_geom_angle_site_symmetry_3
_geom_angle_publ_flag
O8 Te O8 180.00(15) 2 8_556 ?
O8 Te O8 85.83(13) 2 7_556 ?
O8 Te O8 94.17(12) 8_556 7_556 ?
O8 Te O8 85.83(12) 2 9_556 ?
O8 Te O8 94.17(12) 8_556 9_556 ?
O8 Te O8 94.17(12) 7_556 9_556 ?
O8 Te O8 94.17(12) 2 3 ?
O8 Te O8 85.83(12) 8_556 3 ?
O8 Te O8 85.83(12) 7_556 3 ?
O8 Te O8 180.00(16) 9_556 3 ?
O8 Te O8 94.17(12) 2 . ?
O8 Te O8 85.83(13) 8_556 . ?
O8 Te O8 180.00(19) 7_556 . ?
O8 Te O8 85.83(12) 9_556 . ?
O8 Te O8 94.17(12) 3 . ?
O10 Mo O9 105.85(16) . . ?
O10 Mo O7 100.80(16) . 9_556 ?
O9 Mo O7 97.10(16) . 9_556 ?
O10 Mo O7 94.69(17) . . ?
O9 Mo O7 101.38(16) . . ?
O7 Mo O7 151.61(15) 9_556 . ?
O10 Mo O8 162.99(15) . 8_556 ?
O9 Mo O8 88.66(14) . 8_556 ?
O7 Mo O8 85.82(11) 9_556 8_556 ?
O7 Mo O8 73.35(11) . 8_556 ?
O10 Mo O8 97.02(14) . . ?
O9 Mo O8 156.60(13) . . ?
O7 Mo O8 73.40(12) 9_556 . ?
O7 Mo O8 81.25(12) . . ?
O8 Mo O8 69.65(15) 8_556 . ?
N1 Cu1 N1 98.10(19) 3_565 . ?
N1 Cu1 N1 98.1(2) 3_565 2_665 ?
N1 Cu1 N1 98.10(19) . 2_665 ?
N1 Cu1 N12 90.3(2) 3_565 . ?
N1 Cu1 N12 77.5(2) . . ?
N1 Cu1 N12 171.1(3) 2_665 . ?
N1 Cu1 N12 77.5(2) 3_565 3_565 ?
N1 Cu1 N12 171.1(3) . 3_565 ?
N1 Cu1 N12 90.3(2) 2_665 3_565 ?
N12 Cu1 N12 94.7(2) . 3_565 ?
N1 Cu1 N12 171.1(3) 3_565 2_665 ?
N1 Cu1 N12 90.3(2) . 2_665 ?
N1 Cu1 N12 77.5(2) 2_665 2_665 ?
N12 Cu1 N12 94.7(2) . 2_665 ?
N12 Cu1 N12 94.7(2) 3_565 2_665 ?
O1 Cu2 O1 89.5(2) 5 2 ?
O1 Cu2 O1 177.8(3) 5 3 ?
O1 Cu2 O1 92.10(14) 2 3 ?
O1 Cu2 O1 92.10(14) 5 6 ?
O1 Cu2 O1 177.8(3) 2 6 ?
O1 Cu2 O1 86.4(2) 3 6 ?
O1 Cu2 O1 86.4(2) 5 . ?
O1 Cu2 O1 92.10(14) 2 . ?
O1 Cu2 O1 92.10(14) 3 . ?
O1 Cu2 O1 89.5(2) 6 . ?
O1 Cu2 O1 92.10(14) 5 4 ?
O1 Cu2 O1 86.4(2) 2 4 ?
O1 Cu2 O1 89.5(2) 3 4 ?
O1 Cu2 O1 92.10(14) 6 4 ?
O1 Cu2 O1 177.8(3) . 4 ?
Mo O7 Mo 117.18(16) 8_556 . ?
Te O8 Mo 102.58(12) . 9_556 ?
Te O8 Mo 101.84(13) . . ?
Mo O8 Mo 91.76(11) 9_556 . ?
C2 N1 C6 117.5(6) . . ?
C2 N1 Cu1 128.8(5) . . ?
C6 N1 Cu1 113.6(4) . . ?
N1 C2 C3 122.1(7) . . ?
N1 C2 H2 118.9 . . ?
C3 C2 H2 118.9 . . ?
C4 C3 C2 120.0(7) . . ?
C4 C3 H3 120.0 . . ?
C2 C3 H3 120.0 . . ?
C3 C4 C5 121.2(6) . . ?
C3 C4 H4 119.4 . . ?
C5 C4 H4 119.4 . . ?
C4 C5 C13 125.1(6) . . ?
C4 C5 C6 116.4(6) . . ?
C13 C5 C6 118.5(6) . . ?
N1 C6 C7 117.6(6) . . ?
N1 C6 C5 122.8(6) . . ?
C7 C6 C5 119.5(6) . . ?
N12 C7 C8 123.6(6) . . ?
N12 C7 C6 117.0(6) . . ?
C8 C7 C6 119.4(6) . . ?
C9 C8 C7 116.2(6) . . ?
C9 C8 C14 124.1(7) . . ?
C7 C8 C14 119.7(6) . . ?
C10 C9 C8 120.8(7) . . ?
C10 C9 H9 119.6 . . ?
C8 C9 H9 119.6 . . ?
C9 C10 C11 119.7(7) . . ?
C9 C10 H10 120.1 . . ?
C11 C10 H10 120.1 . . ?
N12 C11 C10 122.2(7) . . ?
N12 C11 H11 118.9 . . ?
C10 C11 H11 118.9 . . ?
C11 N12 C7 117.4(6) . . ?
C11 N12 Cu1 128.9(5) . . ?
C7 N12 Cu1 113.7(5) . . ?
C14 C13 C5 121.8(6) . . ?
C14 C13 H13 119.1 . . ?
C5 C13 H13 119.1 . . ?
C13 C14 C8 121.1(7) . . ?
C13 C14 H14 119.5 . . ?
C8 C14 H14 119.5 . . ?
Cu2 O1 H1W 126(3) . . ?
Cu2 O1 H1V 115.2(17) . . ?
H1W O1 H1V 90(4) . . ?
H2V O2 H2W 126(4) . . ?
H6V O6 H6W 94(4) . . ?
H5W O5 H5V 109(3) . . ?
H3V O3 H3W 132(5) . . ?
H3V O3 H3X 98(5) . . ?
H3W O3 H3X 106(4) . . ?

loop_
_geom_bond_atom_site_label_1
_geom_bond_atom_site_label_2
_geom_bond_distance
_geom_bond_site_symmetry_2
_geom_bond_publ_flag
Te O8 1.927(3) 2 ?
Te O8 1.927(3) 8_556 ?
Te O8 1.927(3) 7_556 ?
Te O8 1.927(3) 9_556 ?
Te O8 1.927(3) 3 ?
Te O8 1.927(3) . ?
Mo O10 1.709(4) . ?
Mo O9 1.713(3) . ?
Mo O7 1.917(3) 9_556 ?
Mo O7 1.949(4) . ?
Mo O8 2.288(3) 8_556 ?
Mo O8 2.308(3) . ?
Cu1 N1 2.133(5) 3_565 ?
Cu1 N1 2.133(5) . ?
Cu1 N1 2.133(5) 2_665 ?
Cu1 N12 2.152(6) . ?
Cu1 N12 2.152(6) 3_565 ?
Cu1 N12 2.152(6) 2_665 ?
Cu2 O1 2.032(4) 5 ?
Cu2 O1 2.032(4) 2 ?
Cu2 O1 2.032(4) 3 ?
Cu2 O1 2.032(4) 6 ?
Cu2 O1 2.032(4) . ?
Cu2 O1 2.032(4) 4 ?
O7 Mo 1.917(3) 8_556 ?
O8 Mo 2.288(3) 9_556 ?
N1 C2 1.344(9) . ?
N1 C6 1.369(9) . ?
C2 C3 1.404(10) . ?
C2 H2 0.9500 . ?
C3 C4 1.345(10) . ?
C3 H3 0.9500 . ?
C4 C5 1.386(10) . ?
C4 H4 0.9500 . ?
C5 C13 1.429(10) . ?
C5 C6 1.431(9) . ?
C6 C7 1.428(9) . ?
C7 N12 1.361(8) . ?
C7 C8 1.404(10) . ?
C8 C9 1.395(10) . ?
C8 C14 1.435(9) . ?
C9 C10 1.343(10) . ?
C9 H9 0.9500 . ?
C10 C11 1.399(11) . ?
C10 H10 0.9500 . ?
C11 N12 1.332(9) . ?
C11 H11 0.9500 . ?
C13 C14 1.327(10) . ?
C13 H13 0.9500 . ?
C14 H14 0.9500 . ?
O1 H1W 0.918(13) . ?
O1 H1V 0.950(13) . ?
O2 H2V 0.93(3) . ?
O2 H2W 0.95(6) . ?
O4 H4W 0.916(15) . ?
O6 H6V 0.969(13) . ?
O6 H6W 0.913(14) . ?
O5 H5W 0.915(15) . ?
O5 H5V 0.935(15) . ?
O3 H3V 0.92(2) . ?
O3 H3W 0.93(3) . ?
O3 H3X 0.921(15) . ?

loop_
_geom_hbond_atom_site_label_D
_geom_hbond_atom_site_label_H
_geom_hbond_atom_site_label_A
_geom_hbond_distance_DH
_geom_hbond_distance_HA
_geom_hbond_distance_DA
_geom_hbond_angle_DHA
_geom_hbond_site_symmetry_A
O1 H1W O8 0.918(13) 1.771(12) 2.683(5) 172(4) 2
O1 H1V O4 0.950(13) 1.647(16) 2.524(6) 152(3) 2
O2 H2V O10 0.93(3) 1.83(3) 2.754(7) 174(2) .
O2 H2W O5 0.95(6) 1.86(6) 2.813(8) 178(11) 5
O3 H3W O5 0.93(3) 1.83(3) 2.753(8) 170(7) .
O3 H3V O3 0.92(2) 1.70(2) 2.614(10) 176(7) 4_665
O3 H3X O3 0.921(15) 1.973(15) 2.889(12) 173(2) 6
O4 H4W O2 0.916(15) 1.504(15) 2.386(8) 160(3) .
O5 H5W O6 0.915(15) 1.81(3) 2.710(7) 167(5) .
O5 H5V O9 0.935(15) 2.03(3) 2.956(6) 171(5) 10
O6 H6W O4 0.913(14) 1.722(15) 2.629(7) 172(4) .
O6 H6V O1 0.969(13) 1.870(14) 2.836(7) 174(7) 2
